data_7208812
loop_
_publ_author_name
'B\'athori, Nikoletta B.'
'Oliver, Clive L.'

_publ_section_title
;
 Polymorphism of the \b,\g-hydroxylactone derived from indomethacin
;
_journal_issue 24
_journal_name_full CrystEngComm
_journal_page_first 8361
_journal_paper_doi 10.1039/c2ce26188j
_journal_volume 14
_journal_year 2012
_chemical_formula_sum 'C19 H16 Cl N O5'
_chemical_formula_weight 373.78
_chemical_name_systematic
;
?
;
_space_group_IT_number 2
_symmetry_cell_setting triclinic
_symmetry_space_group_name_Hall '-P 1'
_symmetry_space_group_name_H-M 'P -1'
_atom_sites_solution_hydrogens geom
_atom_sites_solution_primary direct
_atom_sites_solution_secondary difmap
_audit_creation_method SHELXL-97
_cell_angle_alpha 79.457(4)
_cell_angle_beta 89.924(7)
_cell_angle_gamma 89.993(4)
_cell_formula_units_Z 4
_cell_length_a 7.7265(16)
_cell_length_b 9.864(2)
_cell_length_c 22.541(5)
_cell_measurement_reflns_used 7270
_cell_measurement_temperature 173(2)
_cell_measurement_theta_max 33.72
_cell_measurement_theta_min 0.92
_cell_volume 1688.9(6)
_computing_structure_refinement 'SHELXL-97 (Sheldrick, 1997)'
_computing_structure_solution 'SHELXS-97 (Sheldrick, 1990)'
_diffrn_ambient_temperature 173(2)
_diffrn_measured_fraction_theta_full 0.981
_diffrn_measured_fraction_theta_max 0.927
_diffrn_radiation_monochromator graphite
_diffrn_radiation_source 'fine-focus sealed tube'
_diffrn_radiation_type MoK\a
_diffrn_radiation_wavelength 0.71073
_diffrn_reflns_av_R_equivalents 0.0000
_diffrn_reflns_av_sigmaI/netI 0.0990
_diffrn_reflns_limit_h_max 12
_diffrn_reflns_limit_h_min -12
_diffrn_reflns_limit_k_max 15
_diffrn_reflns_limit_k_min -14
_diffrn_reflns_limit_l_max 14
_diffrn_reflns_limit_l_min -34
_diffrn_reflns_number 12503
_diffrn_reflns_theta_full 25.00
_diffrn_reflns_theta_max 33.72
_diffrn_reflns_theta_min 0.92
_exptl_absorpt_coefficient_mu 0.258
_exptl_absorpt_correction_T_max 0.8928
_exptl_absorpt_correction_T_min 0.8797
_exptl_absorpt_correction_type multi-scan
_exptl_absorpt_process_details sadabs
_exptl_crystal_colour yellow
_exptl_crystal_density_diffrn 1.470
_exptl_crystal_density_method 'not measured'
_exptl_crystal_description plate
_exptl_crystal_F_000 776
_exptl_crystal_size_max 0.51
_exptl_crystal_size_mid 0.45
_exptl_crystal_size_min 0.45
_refine_diff_density_max 0.370
_refine_diff_density_min -0.444
_refine_diff_density_rms 0.067
_refine_ls_extinction_method none
_refine_ls_goodness_of_fit_ref 1.005
_refine_ls_hydrogen_treatment noref
_refine_ls_matrix_type full
_refine_ls_number_parameters 476
_refine_ls_number_reflns 12503
_refine_ls_number_restraints 0
_refine_ls_restrained_S_all 1.005
_refine_ls_R_factor_all 0.1270
_refine_ls_R_factor_gt 0.0588
_refine_ls_shift/su_max 0.001
_refine_ls_shift/su_mean 0.000
_refine_ls_structure_factor_coef Fsqd
_refine_ls_weighting_details 'calc w=1/[\s^2^(Fo^2^)+(0.0495P)^2^+0.2630P] where P=(Fo^2^+2Fc^2^)/3'
_refine_ls_weighting_scheme calc
_refine_ls_wR_factor_gt 0.1068
_refine_ls_wR_factor_ref 0.1283
_reflns_number_gt 7270
_reflns_number_total 12496
_reflns_threshold_expression >2sigma(I)
_cod_data_source_file c2ce26188j.txt
_cod_data_source_block formIabscor
_cod_original_sg_symbol_H-M P-1
_cod_database_code 7208812

loop_
_symmetry_equiv_pos_as_xyz
'x, y, z'
'-x, -y, -z'

loop_
_atom_site_label
_atom_site_type_symbol
_atom_site_fract_x
_atom_site_fract_y
_atom_site_fract_z
_atom_site_U_iso_or_equiv
_atom_site_adp_type
_atom_site_occupancy
_atom_site_symmetry_multiplicity
_atom_site_calc_flag
_atom_site_refinement_flags
Cl1A Cl -0.06505(10) -0.08316(6) 0.31819(3) 0.03602(16) Uani 1 1 d .
C2A C -0.0372(3) 0.0204(2) 0.24716(10) 0.0247(5) Uani 1 1 d .
C3A C -0.0661(3) -0.0354(2) 0.19625(11) 0.0254(5) Uani 1 1 d .
H3A H -0.1039 -0.1282 0.1997 0.030 Uiso 1 1 calc R
C4A C -0.0391(3) 0.0466(2) 0.13956(11) 0.0243(5) Uani 1 1 d .
H4A H -0.0563 0.0086 0.1042 0.029 Uiso 1 1 calc R
C5A C 0.0130(3) 0.1836(2) 0.13439(10) 0.0210(4) Uani 1 1 d .
C6A C 0.0424(3) 0.2364(2) 0.18663(11) 0.0258(5) Uani 1 1 d .
H6A H 0.0807 0.3289 0.1836 0.031 Uiso 1 1 calc R
C7A C 0.0166(3) 0.1554(2) 0.24314(11) 0.0284(5) Uani 1 1 d .
H7A H 0.0356 0.1924 0.2787 0.034 Uiso 1 1 calc R
C8A C 0.0597(3) 0.2742(2) 0.07554(10) 0.0200(4) Uani 1 1 d .
O9A O 0.1886(2) 0.34798(16) 0.07286(7) 0.0255(3) Uani 1 1 d .
N10A N -0.0381(2) 0.27218(17) 0.02482(8) 0.0190(4) Uani 1 1 d .
C11A C 0.0281(3) 0.3199(2) -0.03500(10) 0.0178(4) Uani 1 1 d .
C12A C 0.1996(3) 0.3487(2) -0.05400(10) 0.0214(4) Uani 1 1 d .
H12A H 0.2906 0.3457 -0.0255 0.026 Uiso 1 1 calc R
C13A C 0.2324(3) 0.3816(2) -0.11549(11) 0.0245(5) Uani 1 1 d .
H13A H 0.3478 0.4008 -0.1291 0.029 Uiso 1 1 calc R
C14A C 0.1001(3) 0.3870(2) -0.15778(10) 0.0234(5) Uani 1 1 d .
O15A O 0.1533(2) 0.41699(19) -0.21724(8) 0.0334(4) Uani 1 1 d .
C16A C 0.0226(4) 0.4279(3) -0.26188(12) 0.0379(6) Uani 1 1 d .
H16A H -0.0364 0.3390 -0.2589 0.057 Uiso 1 1 calc R
H16B H 0.0752 0.4537 -0.3020 0.057 Uiso 1 1 calc R
H16C H -0.0612 0.4985 -0.2557 0.057 Uiso 1 1 calc R
C17A C -0.0709(3) 0.3612(2) -0.13848(10) 0.0227(4) Uani 1 1 d .
H17A H -0.1626 0.3663 -0.1668 0.027 Uiso 1 1 calc R
C18A C -0.1033(3) 0.3278(2) -0.07658(10) 0.0192(4) Uani 1 1 d .
C19A C -0.2762(3) 0.2965(2) -0.04498(10) 0.0194(4) Uani 1 1 d .
O20A O -0.38295(19) 0.41398(15) -0.04854(8) 0.0248(3) Uani 1 1 d .
H20A H -0.3209 0.4847 -0.0510 0.037 Uiso 1 1 calc R
C21A C -0.3770(3) 0.1815(2) -0.06544(11) 0.0221(5) Uani 1 1 d .
H21B H -0.5023 0.1898 -0.0574 0.027 Uiso 1 1 calc R
H21A H -0.3599 0.1833 -0.1091 0.027 Uiso 1 1 calc R
C22A C -0.3043(3) 0.0519(2) -0.02876(10) 0.0217(4) Uani 1 1 d .
O23A O -0.3143(2) -0.06456(16) -0.03708(8) 0.0309(4) Uani 1 1 d .
O24A O -0.2207(2) 0.08167(15) 0.02004(7) 0.0227(3) Uani 1 1 d .
C25A C -0.2198(3) 0.2301(2) 0.02067(10) 0.0187(4) Uani 1 1 d .
C26A C -0.3414(3) 0.2611(2) 0.06973(11) 0.0258(5) Uani 1 1 d .
H26A H -0.4606 0.2401 0.0597 0.039 Uiso 1 1 calc R
H26B H -0.3324 0.3588 0.0725 0.039 Uiso 1 1 calc R
H26C H -0.3093 0.2043 0.1085 0.039 Uiso 1 1 calc R
Cl1B Cl 0.57117(11) 0.02092(7) 0.80582(3) 0.04167(18) Uani 1 1 d .
C2B C 0.5373(3) 0.1059(2) 0.73205(11) 0.0273(5) Uani 1 1 d .
C3B C 0.5519(3) 0.0311(2) 0.68568(11) 0.0257(5) Uani 1 1 d .
H3B H 0.5813 -0.0640 0.6943 0.031 Uiso 1 1 calc R
C4B C 0.5230(3) 0.0966(2) 0.62667(10) 0.0227(5) Uani 1 1 d .
H4B H 0.5304 0.0459 0.5948 0.027 Uiso 1 1 calc R
C5B C 0.4831(3) 0.2371(2) 0.61406(10) 0.0197(4) Uani 1 1 d .
C6B C 0.4675(3) 0.3093(2) 0.66170(11) 0.0274(5) Uani 1 1 d .
H6B H 0.4370 0.4042 0.6534 0.033 Uiso 1 1 calc R
C7B C 0.4955(3) 0.2449(2) 0.72047(12) 0.0311(6) Uani 1 1 d .
H7B H 0.4864 0.2950 0.7525 0.037 Uiso 1 1 calc R
C8B C 0.4404(3) 0.3113(2) 0.55208(10) 0.0187(4) Uani 1 1 d .
O9B O 0.3167(2) 0.39097(16) 0.54386(7) 0.0248(3) Uani 1 1 d .
N10B N 0.5369(2) 0.28466(17) 0.50342(8) 0.0182(4) Uani 1 1 d .
C11B C 0.4756(3) 0.31400(19) 0.44294(10) 0.0174(4) Uani 1 1 d .
C12B C 0.3057(3) 0.3401(2) 0.42311(10) 0.0206(4) Uani 1 1 d .
H12B H 0.2143 0.3475 0.4506 0.025 Uiso 1 1 calc R
C13B C 0.2763(3) 0.3547(2) 0.36181(10) 0.0234(5) Uani 1 1 d .
H13B H 0.1618 0.3721 0.3471 0.028 Uiso 1 1 calc R
C14B C 0.4106(3) 0.3447(2) 0.32039(10) 0.0223(5) Uani 1 1 d .
O15B O 0.3609(2) 0.36025(19) 0.26129(8) 0.0327(4) Uani 1 1 d .
C16B C 0.4925(4) 0.3503(3) 0.21684(12) 0.0385(6) Uani 1 1 d .
H16D H 0.5457 0.2586 0.2256 0.058 Uiso 1 1 calc R
H16F H 0.5811 0.4207 0.2181 0.058 Uiso 1 1 calc R
H16E H 0.4399 0.3647 0.1766 0.058 Uiso 1 1 calc R
C17B C 0.5797(3) 0.3206(2) 0.34042(10) 0.0199(4) Uani 1 1 d .
H17B H 0.6719 0.3142 0.3131 0.024 Uiso 1 1 calc R
C18B C 0.6085(3) 0.3060(2) 0.40217(10) 0.0174(4) Uani 1 1 d .
C19B C 0.7800(3) 0.2845(2) 0.43423(10) 0.0170(4) Uani 1 1 d .
O20B O 0.88714(19) 0.40277(15) 0.42180(7) 0.0216(3) Uani 1 1 d .
H20B H 0.8323 0.4716 0.4289 0.032 Uiso 1 1 calc R
C21B C 0.8811(3) 0.1594(2) 0.42237(10) 0.0211(4) Uani 1 1 d .
H21C H 0.8610 0.1436 0.3808 0.025 Uiso 1 1 calc R
H21D H 1.0067 0.1714 0.4283 0.025 Uiso 1 1 calc R
C22B C 0.8105(3) 0.0426(2) 0.46809(10) 0.0204(4) Uani 1 1 d .
O23B O 0.8242(2) -0.08007(15) 0.46945(8) 0.0289(4) Uani 1 1 d .
O24B O 0.7244(2) 0.09081(14) 0.51284(7) 0.0216(3) Uani 1 1 d .
C25B C 0.7203(3) 0.2422(2) 0.50241(10) 0.0180(4) Uani 1 1 d .
C26B C 0.8378(3) 0.2937(2) 0.54650(10) 0.0229(5) Uani 1 1 d .
H26D H 0.9583 0.2734 0.5376 0.034 Uiso 1 1 calc R
H26F H 0.8087 0.2477 0.5876 0.034 Uiso 1 1 calc R
H26E H 0.8232 0.3935 0.5430 0.034 Uiso 1 1 calc R

loop_
_atom_site_aniso_label
_atom_site_aniso_U_11
_atom_site_aniso_U_22
_atom_site_aniso_U_33
_atom_site_aniso_U_23
_atom_site_aniso_U_13
_atom_site_aniso_U_12
Cl1A 0.0517(4) 0.0319(3) 0.0224(3) 0.0004(2) 0.0022(3) -0.0033(3)
C2A 0.0283(12) 0.0246(11) 0.0196(11) 0.0000(9) 0.0004(9) 0.0005(9)
C3A 0.0316(13) 0.0197(10) 0.0246(12) -0.0033(9) -0.0010(10) -0.0016(9)
C4A 0.0312(13) 0.0202(10) 0.0222(12) -0.0052(9) -0.0038(9) -0.0017(9)
C5A 0.0199(11) 0.0200(10) 0.0228(12) -0.0028(8) -0.0014(9) -0.0018(8)
C6A 0.0318(13) 0.0203(10) 0.0257(12) -0.0048(9) -0.0020(10) -0.0059(9)
C7A 0.0369(14) 0.0288(12) 0.0220(13) -0.0110(10) 0.0009(10) -0.0025(10)
C8A 0.0216(11) 0.0169(9) 0.0225(11) -0.0058(8) -0.0001(9) -0.0003(8)
O9A 0.0273(9) 0.0220(8) 0.0274(9) -0.0048(7) -0.0018(7) -0.0068(7)
N10A 0.0174(9) 0.0188(8) 0.0202(9) -0.0022(7) -0.0008(7) -0.0029(7)
C11A 0.0193(10) 0.0145(9) 0.0189(11) -0.0014(8) -0.0011(8) -0.0002(7)
C12A 0.0188(11) 0.0222(10) 0.0223(12) -0.0021(9) -0.0002(9) 0.0008(8)
C13A 0.0190(11) 0.0247(11) 0.0279(13) 0.0001(9) 0.0029(9) 0.0011(9)
C14A 0.0277(12) 0.0209(10) 0.0207(12) -0.0014(9) 0.0023(9) 0.0028(9)
O15A 0.0319(10) 0.0435(10) 0.0225(9) 0.0001(8) 0.0033(7) 0.0014(8)
C16A 0.0430(16) 0.0484(16) 0.0201(13) -0.0006(11) -0.0022(11) 0.0111(13)
C17A 0.0239(11) 0.0203(10) 0.0224(11) 0.0000(8) -0.0043(9) 0.0023(8)
C18A 0.0197(10) 0.0160(9) 0.0218(11) -0.0034(8) -0.0003(8) -0.0001(8)
C19A 0.0174(10) 0.0161(9) 0.0248(12) -0.0039(8) -0.0027(8) 0.0006(8)
O20A 0.0177(8) 0.0162(7) 0.0397(10) -0.0029(7) -0.0015(7) -0.0004(6)
C21A 0.0207(11) 0.0179(10) 0.0280(13) -0.0046(9) -0.0027(9) -0.0022(8)
C22A 0.0199(11) 0.0206(10) 0.0251(12) -0.0058(9) 0.0036(9) -0.0034(8)
O23A 0.0348(10) 0.0189(8) 0.0407(11) -0.0096(7) -0.0019(8) -0.0027(7)
O24A 0.0256(8) 0.0152(7) 0.0265(9) -0.0020(6) -0.0031(7) -0.0020(6)
C25A 0.0201(11) 0.0153(9) 0.0215(11) -0.0054(8) -0.0006(8) -0.0022(8)
C26A 0.0218(12) 0.0288(12) 0.0274(13) -0.0066(10) 0.0038(9) -0.0012(9)
Cl1B 0.0638(5) 0.0394(3) 0.0213(3) -0.0040(3) -0.0073(3) 0.0060(3)
C2B 0.0334(13) 0.0284(11) 0.0199(12) -0.0040(9) -0.0023(10) 0.0017(10)
C3B 0.0327(13) 0.0199(10) 0.0244(12) -0.0040(9) -0.0001(10) 0.0020(9)
C4B 0.0281(12) 0.0202(10) 0.0208(12) -0.0059(9) 0.0040(9) 0.0002(9)
C5B 0.0192(10) 0.0210(10) 0.0194(11) -0.0051(8) 0.0030(8) -0.0003(8)
C6B 0.0338(13) 0.0203(10) 0.0296(13) -0.0081(9) -0.0013(10) 0.0035(9)
C7B 0.0421(15) 0.0286(12) 0.0256(13) -0.0127(10) -0.0027(11) 0.0035(10)
C8B 0.0198(10) 0.0158(9) 0.0216(11) -0.0063(8) 0.0012(8) -0.0007(8)
O9B 0.0233(8) 0.0238(8) 0.0284(9) -0.0079(7) -0.0009(7) 0.0083(6)
N10B 0.0148(8) 0.0193(8) 0.0202(9) -0.0030(7) -0.0017(7) 0.0035(7)
C11B 0.0192(10) 0.0133(8) 0.0187(11) -0.0006(7) -0.0015(8) 0.0003(7)
C12B 0.0166(10) 0.0208(10) 0.0247(12) -0.0049(9) 0.0001(8) 0.0024(8)
C13B 0.0192(11) 0.0261(11) 0.0242(12) -0.0029(9) -0.0058(9) 0.0011(9)
C14B 0.0262(12) 0.0195(10) 0.0211(11) -0.0027(8) -0.0052(9) -0.0008(8)
O15B 0.0287(9) 0.0486(11) 0.0208(9) -0.0066(8) -0.0049(7) -0.0010(8)
C16B 0.0415(16) 0.0538(17) 0.0188(13) -0.0034(12) 0.0013(11) -0.0100(13)
C17B 0.0203(11) 0.0203(10) 0.0193(11) -0.0039(8) -0.0005(8) 0.0002(8)
C18B 0.0175(10) 0.0144(9) 0.0203(11) -0.0031(8) -0.0013(8) 0.0013(7)
C19B 0.0148(10) 0.0145(9) 0.0216(11) -0.0029(8) 0.0006(8) 0.0040(7)
O20B 0.0178(8) 0.0166(7) 0.0306(9) -0.0046(6) 0.0026(6) 0.0013(6)
C21B 0.0197(11) 0.0212(10) 0.0230(12) -0.0056(9) 0.0007(8) 0.0057(8)
C22B 0.0173(10) 0.0217(10) 0.0233(12) -0.0071(9) -0.0040(8) 0.0034(8)
O23B 0.0328(10) 0.0172(7) 0.0374(11) -0.0066(7) -0.0015(8) 0.0056(7)
O24B 0.0236(8) 0.0161(7) 0.0241(8) -0.0012(6) 0.0008(6) 0.0046(6)
C25B 0.0181(10) 0.0139(9) 0.0219(11) -0.0034(8) -0.0017(8) 0.0054(7)
C26B 0.0198(11) 0.0260(11) 0.0238(12) -0.0070(9) -0.0052(9) 0.0030(9)

loop_
_atom_type_symbol
_atom_type_description
_atom_type_scat_dispersion_real
_atom_type_scat_dispersion_imag
_atom_type_scat_source
C C 0.0033 0.0016 'International Tables Vol C Tables 4.2.6.8 and 6.1.1.4'
H H 0.0000 0.0000 'International Tables Vol C Tables 4.2.6.8 and 6.1.1.4'
N N 0.0061 0.0033 'International Tables Vol C Tables 4.2.6.8 and 6.1.1.4'
O O 0.0106 0.0060 'International Tables Vol C Tables 4.2.6.8 and 6.1.1.4'
Cl Cl 0.1484 0.1585 'International Tables Vol C Tables 4.2.6.8 and 6.1.1.4'

loop_
_geom_angle_atom_site_label_1
_geom_angle_atom_site_label_2
_geom_angle_atom_site_label_3
_geom_angle
C3A C2A C7A 121.4(2)
C3A C2A Cl1A 119.15(18)
C7A C2A Cl1A 119.43(18)
C2A C3A C4A 119.0(2)
C5A C4A C3A 120.6(2)
C6A C5A C4A 118.9(2)
C6A C5A C8A 117.01(19)
C4A C5A C8A 123.6(2)
C7A C6A C5A 120.8(2)
C2A C7A C6A 119.3(2)
O9A C8A N10A 120.3(2)
O9A C8A C5A 119.29(19)
N10A C8A C5A 120.40(19)
C8A N10A C11A 122.17(18)
C8A N10A C25A 128.73(19)
C11A N10A C25A 109.05(16)
C18A C11A C12A 120.4(2)
C18A C11A N10A 110.17(19)
C12A C11A N10A 129.30(19)
C13A C12A C11A 118.2(2)
C12A C13A C14A 121.5(2)
O15A C14A C13A 114.9(2)
O15A C14A C17A 125.1(2)
C13A C14A C17A 119.9(2)
C14A O15A C16A 117.0(2)
C18A C17A C14A 118.4(2)
C11A C18A C17A 121.5(2)
C11A C18A C19A 110.44(19)
C17A C18A C19A 128.05(19)
O20A C19A C21A 109.51(17)
O20A C19A C18A 113.13(17)
C21A C19A C18A 114.12(19)
O20A C19A C25A 114.43(18)
C21A C19A C25A 102.95(16)
C18A C19A C25A 102.19(16)
C22A C21A C19A 104.42(17)
O23A C22A O24A 120.9(2)
O23A C22A C21A 129.3(2)
O24A C22A C21A 109.73(17)
C22A O24A C25A 112.05(16)
O24A C25A N10A 107.39(16)
O24A C25A C26A 109.72(17)
N10A C25A C26A 116.41(18)
O24A C25A C19A 103.60(16)
N10A C25A C19A 104.63(17)
C26A C25A C19A 114.12(18)
C7B C2B C3B 121.3(2)
C7B C2B Cl1B 120.15(18)
C3B C2B Cl1B 118.51(18)
C4B C3B C2B 119.3(2)
C3B C4B C5B 120.1(2)
C4B C5B C6B 119.2(2)
C4B C5B C8B 122.58(19)
C6B C5B C8B 117.94(19)
C7B C6B C5B 121.0(2)
C6B C7B C2B 119.0(2)
O9B C8B N10B 120.3(2)
O9B C8B C5B 120.3(2)
N10B C8B C5B 119.26(18)
C8B N10B C11B 122.86(18)
C8B N10B C25B 128.35(18)
C11B N10B C25B 108.29(16)
C18B C11B C12B 120.8(2)
C18B C11B N10B 111.17(18)
C12B C11B N10B 127.9(2)
C13B C12B C11B 117.1(2)
C12B C13B C14B 122.2(2)
O15B C14B C17B 124.3(2)
O15B C14B C13B 115.3(2)
C17B C14B C13B 120.3(2)
C14B O15B C16B 117.90(19)
C14B C17B C18B 117.2(2)
C11B C18B C17B 122.38(19)
C11B C18B C19B 110.65(18)
C17B C18B C19B 126.95(19)
O20B C19B C18B 112.37(16)
O20B C19B C21B 109.28(17)
C18B C19B C21B 114.47(17)
O20B C19B C25B 114.98(17)
C18B C19B C25B 101.47(16)
C21B C19B C25B 103.93(15)
C22B C21B C19B 103.80(17)
O23B C22B O24B 120.5(2)
O23B C22B C21B 128.7(2)
O24B C22B C21B 110.87(17)
C22B O24B C25B 111.98(17)
O24B C25B N10B 107.51(16)
O24B C25B C26B 109.73(17)
N10B C25B C26B 116.03(17)
O24B C25B C19B 103.20(15)
N10B C25B C19B 105.53(16)
C26B C25B C19B 113.90(18)

loop_
_geom_bond_atom_site_label_1
_geom_bond_atom_site_label_2
_geom_bond_distance
Cl1A C2A 1.747(2)
C2A C3A 1.379(3)
C2A C7A 1.382(3)
C3A C4A 1.397(3)
C4A C5A 1.394(3)
C5A C6A 1.391(3)
C5A C8A 1.501(3)
C6A C7A 1.388(3)
C8A O9A 1.228(3)
C8A N10A 1.375(3)
N10A C11A 1.438(3)
N10A C25A 1.472(3)
C11A C18A 1.375(3)
C11A C12A 1.405(3)
C12A C13A 1.388(3)
C13A C14A 1.393(3)
C14A O15A 1.381(3)
C14A C17A 1.399(3)
O15A C16A 1.416(3)
C17A C18A 1.396(3)
C18A C19A 1.518(3)
C19A O20A 1.412(2)
C19A C21A 1.516(3)
C19A C25A 1.567(3)
C21A C22A 1.500(3)
C22A O23A 1.200(3)
C22A O24A 1.354(3)
O24A C25A 1.467(2)
C25A C26A 1.523(3)
Cl1B C2B 1.740(2)
C2B C7B 1.387(3)
C2B C3B 1.390(3)
C3B C4B 1.387(3)
C4B C5B 1.397(3)
C5B C6B 1.398(3)
C5B C8B 1.491(3)
C6B C7B 1.378(3)
C8B O9B 1.229(2)
C8B N10B 1.390(3)
N10B C11B 1.423(3)
N10B C25B 1.479(3)
C11B C18B 1.389(3)
C11B C12B 1.396(3)
C12B C13B 1.382(3)
C13B C14B 1.411(3)
C14B O15B 1.368(3)
C14B C17B 1.389(3)
O15B C16B 1.442(3)
C17B C18B 1.391(3)
C18B C19B 1.507(3)
C19B O20B 1.416(2)
C19B C21B 1.524(3)
C19B C25B 1.585(3)
C21B C22B 1.501(3)
C22B O23B 1.209(3)
C22B O24B 1.364(3)
O24B C25B 1.469(2)
C25B C26B 1.503(3)

loop_
_geom_torsion_atom_site_label_1
_geom_torsion_atom_site_label_2
_geom_torsion_atom_site_label_3
_geom_torsion_atom_site_label_4
_geom_torsion
C7A C2A C3A C4A 0.5(4)
Cl1A C2A C3A C4A -178.25(19)
C2A C3A C4A C5A -1.3(3)
C3A C4A C5A C6A 1.9(3)
C3A C4A C5A C8A 174.4(2)
C4A C5A C6A C7A -1.6(3)
C8A C5A C6A C7A -174.6(2)
C3A C2A C7A C6A -0.2(4)
Cl1A C2A C7A C6A 178.52(19)
C5A C6A C7A C2A 0.7(4)
C6A C5A C8A O9A 36.5(3)
C4A C5A C8A O9A -136.1(2)
C6A C5A C8A N10A -145.0(2)
C4A C5A C8A N10A 42.3(3)
O9A C8A N10A C11A 18.9(3)
C5A C8A N10A C11A -159.55(18)
O9A C8A N10A C25A -158.3(2)
C5A C8A N10A C25A 23.2(3)
C8A N10A C11A C18A -170.21(18)
C25A N10A C11A C18A 7.5(2)
C8A N10A C11A C12A 13.8(3)
C25A N10A C11A C12A -168.5(2)
C18A C11A C12A C13A -1.6(3)
N10A C11A C12A C13A 174.04(19)
C11A C12A C13A C14A 0.3(3)
C12A C13A C14A O15A -178.1(2)
C12A C13A C14A C17A 1.1(3)
C13A C14A O15A C16A -178.1(2)
C17A C14A O15A C16A 2.7(3)
O15A C14A C17A C18A 177.92(19)
C13A C14A C17A C18A -1.2(3)
C12A C11A C18A C17A 1.4(3)
N10A C11A C18A C17A -174.95(18)
C12A C11A C18A C19A -178.28(18)
N10A C11A C18A C19A 5.3(2)
C14A C17A C18A C11A 0.0(3)
C14A C17A C18A C19A 179.6(2)
C11A C18A C19A O20A 108.7(2)
C17A C18A C19A O20A -71.0(3)
C11A C18A C19A C21A -125.20(19)
C17A C18A C19A C21A 55.1(3)
C11A C18A C19A C25A -14.8(2)
C17A C18A C19A C25A 165.5(2)
O20A C19A C21A C22A -148.13(18)
C18A C19A C21A C22A 83.9(2)
C25A C19A C21A C22A -26.0(2)
C19A C21A C22A O23A -162.4(2)
C19A C21A C22A O24A 18.9(3)
O23A C22A O24A C25A 178.5(2)
C21A C22A O24A C25A -2.6(3)
C22A O24A C25A N10A -124.51(19)
C22A O24A C25A C26A 108.1(2)
C22A O24A C25A C19A -14.1(2)
C8A N10A C25A O24A -89.2(2)
C11A N10A C25A O24A 93.27(18)
C8A N10A C25A C26A 34.2(3)
C11A N10A C25A C26A -143.34(19)
C8A N10A C25A C19A 161.12(19)
C11A N10A C25A C19A -16.4(2)
O20A C19A C25A O24A 143.28(17)
C21A C19A C25A O24A 24.5(2)
C18A C19A C25A O24A -94.07(18)
O20A C19A C25A N10A -104.33(19)
C21A C19A C25A N10A 136.92(17)
C18A C19A C25A N10A 18.32(19)
O20A C19A C25A C26A 24.0(2)
C21A C19A C25A C26A -94.7(2)
C18A C19A C25A C26A 146.68(18)
C7B C2B C3B C4B -0.4(4)
Cl1B C2B C3B C4B 179.13(19)
C2B C3B C4B C5B 1.3(4)
C3B C4B C5B C6B -2.0(3)
C3B C4B C5B C8B -176.2(2)
C4B C5B C6B C7B 1.8(4)
C8B C5B C6B C7B 176.4(2)
C5B C6B C7B C2B -1.0(4)
C3B C2B C7B C6B 0.3(4)
Cl1B C2B C7B C6B -179.3(2)
C4B C5B C8B O9B 134.9(2)
C6B C5B C8B O9B -39.5(3)
C4B C5B C8B N10B -42.2(3)
C6B C5B C8B N10B 143.5(2)
O9B C8B N10B C11B -17.7(3)
C5B C8B N10B C11B 159.38(18)
O9B C8B N10B C25B 153.1(2)
C5B C8B N10B C25B -29.8(3)
C8B N10B C11B C18B 167.09(18)
C25B N10B C11B C18B -5.4(2)
C8B N10B C11B C12B -16.6(3)
C25B N10B C11B C12B 170.9(2)
C18B C11B C12B C13B 1.2(3)
N10B C11B C12B C13B -174.8(2)
C11B C12B C13B C14B -0.3(3)
C12B C13B C14B O15B 179.42(19)
C12B C13B C14B C17B -0.6(3)
C17B C14B O15B C16B 0.3(3)
C13B C14B O15B C16B -179.7(2)
O15B C14B C17B C18B -179.48(19)
C13B C14B C17B C18B 0.5(3)
C12B C11B C18B C17B -1.3(3)
N10B C11B C18B C17B 175.27(18)
C12B C11B C18B C19B 177.05(18)
N10B C11B C18B C19B -6.3(2)
C14B C17B C18B C11B 0.4(3)
C14B C17B C18B C19B -177.68(19)
C11B C18B C19B O20B -109.1(2)
C17B C18B C19B O20B 69.1(3)
C11B C18B C19B C21B 125.43(19)
C17B C18B C19B C21B -56.3(3)
C11B C18B C19B C25B 14.2(2)
C17B C18B C19B C25B -167.52(19)
O20B C19B C21B C22B 147.21(18)
C18B C19B C21B C22B -85.8(2)
C25B C19B C21B C22B 24.0(2)
C19B C21B C22B O23B 164.2(2)
C19B C21B C22B O24B -17.2(2)
O23B C22B O24B C25B -179.24(19)
C21B C22B O24B C25B 2.0(2)
C22B O24B C25B N10B 124.69(18)
C22B O24B C25B C26B -108.3(2)
C22B O24B C25B C19B 13.4(2)
C8B N10B C25B O24B 92.5(2)
C11B N10B C25B O24B -95.63(18)
C8B N10B C25B C26B -30.8(3)
C11B N10B C25B C26B 141.14(19)
C8B N10B C25B C19B -157.90(19)
C11B N10B C25B C19B 14.0(2)
O20B C19B C25B O24B -142.42(16)
C18B C19B C25B O24B 96.05(16)
C21B C19B C25B O24B -23.0(2)
O20B C19B C25B N10B 104.89(18)
C18B C19B C25B N10B -16.64(19)
C21B C19B C25B N10B -135.72(16)
O20B C19B C25B C26B -23.5(2)
C18B C19B C25B C26B -145.05(17)
C21B C19B C25B C26B 95.9(2)
